data_4334405
loop_
_publ_author_name
'Georgios Mourgas'
'Martin Nieger'
'Daniela F\"orster'
'Dietrich Gudat'

_publ_contact_author
;
        Martin Nieger
        Laboratory of Inorganic Chemistry
        Department of Chemistry
        Universitity of Helsinki
        P.O. Box 55
        FIN-00014 University of Helsinki
        Finland
;
_publ_contact_author_email martin.nieger@helsinki.fi
_publ_contact_author_fax ++358-9-19150198
_publ_contact_author_phone ++358-9-19150192
_publ_section_title
;
 Conformationally Constrained N-Heterocyclic Phosphine-Diimine with Dual
 Functionality
;
_journal_name_full 'Inorganic Chemistry'
_journal_page_first 4104
_journal_page_last 4112
_journal_paper_doi 10.1021/ic400261w
_journal_volume 52
_journal_year 2013
_chemical_formula_moiety 'C10 H18 As Cl N5 P, As Cl3,C H2 Cl2, 2(Cl)'
_chemical_formula_sum 'C22 H40 As4 Cl16 N10 P2'
_chemical_formula_weight 1373.46
_chemical_name_systematic
; 
 ? 
;
_space_group_IT_number 14
_symmetry_cell_setting monoclinic
_symmetry_space_group_name_Hall '-P 2ybc'
_symmetry_space_group_name_H-M 'P 1 21/c 1'
_atom_sites_solution_hydrogens geom
_atom_sites_solution_primary direct
_atom_sites_solution_secondary difmap
_audit_creation_method SHELXL-97
_cell_angle_alpha 90.00
_cell_angle_beta 93.339(2)
_cell_angle_gamma 90.00
_cell_formula_units_Z 2
_cell_length_a 9.9973(2)
_cell_length_b 19.5332(5)
_cell_length_c 12.3096(3)
_cell_measurement_reflns_used 5845
_cell_measurement_temperature 100(2)
_cell_measurement_theta_max 27.9
_cell_measurement_theta_min 0.4
_cell_volume 2399.73(10)
_computing_cell_refinement DENZO-SMN
_computing_data_collection 'Collect (Nonius, 1998)'
_computing_data_reduction DENZO-SMN
_computing_molecular_graphics 'XP (Sheldrick, 2008)'
_computing_publication_material 'SHELXL 97 (Sheldrick, 2008)'
_computing_structure_refinement 'SHELXL-97 (Sheldrick, 1997)'
_computing_structure_solution 'SHELXS-97 (Sheldrick, 1990)'
_diffrn_ambient_temperature 100(2)
_diffrn_measured_fraction_theta_full 0.996
_diffrn_measured_fraction_theta_max 0.996
_diffrn_measurement_device_type 'Bruker-NONIUS APEXII'
_diffrn_measurement_method 'rotation in phi and omega, 0.9 deg.'
_diffrn_radiation_monochromator graphite
_diffrn_radiation_source 'fine-focus sealed tube'
_diffrn_radiation_type MoK\a
_diffrn_radiation_wavelength 0.71073
_diffrn_reflns_av_R_equivalents 0.1372
_diffrn_reflns_av_sigmaI/netI 0.0698
_diffrn_reflns_limit_h_max 13
_diffrn_reflns_limit_h_min -13
_diffrn_reflns_limit_k_max 25
_diffrn_reflns_limit_k_min -25
_diffrn_reflns_limit_l_max 16
_diffrn_reflns_limit_l_min -16
_diffrn_reflns_number 47436
_diffrn_reflns_theta_full 27.86
_diffrn_reflns_theta_max 27.86
_diffrn_reflns_theta_min 4.14
_exptl_absorpt_coefficient_mu 3.752
_exptl_absorpt_correction_T_max 0.7736
_exptl_absorpt_correction_T_min 0.5058
_exptl_absorpt_correction_type multi-scan
_exptl_absorpt_process_details 'mulabs (Platon, c.f. Blessing, 1995)'
_exptl_crystal_density_diffrn 1.901
_exptl_crystal_F_000 1352
_exptl_crystal_size_max 0.22
_exptl_crystal_size_mid 0.12
_exptl_crystal_size_min 0.06
_refine_diff_density_max 0.678
_refine_diff_density_min -0.840
_refine_diff_density_rms 0.165
_refine_ls_extinction_method none
_refine_ls_goodness_of_fit_ref 1.134
_refine_ls_hydrogen_treatment constr
_refine_ls_matrix_type full
_refine_ls_number_parameters 246
_refine_ls_number_reflns 5692
_refine_ls_number_restraints 0
_refine_ls_restrained_S_all 1.134
_refine_ls_R_factor_all 0.0862
_refine_ls_R_factor_gt 0.0486
_refine_ls_shift/su_max 0.002
_refine_ls_shift/su_mean 0.000
_refine_ls_structure_factor_coef Fsqd
_refine_ls_weighting_details 'calc w=1/[\s^2^(Fo^2^)+(0.0000P)^2^+16.7040P] where P=(Fo^2^+2Fc^2^)/3'
_refine_ls_weighting_scheme calc
_refine_ls_wR_factor_gt 0.0912
_refine_ls_wR_factor_ref 0.1033
_reflns_number_gt 4099
_reflns_number_total 5692
_reflns_threshold_expression >2sigma(I)
_cod_data_source_file ic400261w_si_004.cif
_cod_data_source_block gm03_m
_cod_original_sg_symbol_H-M 'P 21/c'
_cod_database_code 4334405

loop_
_symmetry_equiv_pos_as_xyz
'x, y, z'
'-x, y+1/2, -z+1/2'
'-x, -y, -z'
'x, -y-1/2, z-1/2'

loop_
_atom_site_label
_atom_site_type_symbol
_atom_site_fract_x
_atom_site_fract_y
_atom_site_fract_z
_atom_site_U_iso_or_equiv
_atom_site_adp_type
_atom_site_occupancy
_atom_site_symmetry_multiplicity
_atom_site_calc_flag
_atom_site_refinement_flags
As1 As 0.90996(5) 0.58682(3) 0.46665(4) 0.01063(12) Uani 1 1 d .
Cl1 Cl 0.91189(13) 0.56324(7) 0.28177(10) 0.0168(3) Uani 1 1 d .
Cl2 Cl 0.79823(13) 0.45897(7) 0.50144(10) 0.0155(3) Uani 1 1 d .
Cl3 Cl 0.88733(14) 0.62874(7) 0.67490(11) 0.0193(3) Uani 1 1 d .
C1 C 0.8611(5) 0.7254(3) 0.4438(4) 0.0124(11) Uani 1 1 d .
N2 N 0.9647(4) 0.6846(2) 0.4434(3) 0.0113(9) Uani 1 1 d .
C3 C 1.0977(5) 0.7169(3) 0.4608(4) 0.0140(11) Uani 1 1 d .
H3A H 1.1355 0.7264 0.3898 0.017 Uiso 1 1 calc R
H3B H 1.1594 0.6855 0.5023 0.017 Uiso 1 1 calc R
C4 C 1.0837(6) 0.7838(3) 0.5241(5) 0.0183(12) Uani 1 1 d .
H4A H 1.0587 0.7730 0.5988 0.022 Uiso 1 1 calc R
H4B H 1.1713 0.8075 0.5296 0.022 Uiso 1 1 calc R
C5 C 0.9787(5) 0.8315(3) 0.4704(5) 0.0188(12) Uani 1 1 d .
H5A H 0.9647 0.8715 0.5177 0.023 Uiso 1 1 calc R
H5B H 1.0089 0.8482 0.3999 0.023 Uiso 1 1 calc R
N6 N 0.8533(4) 0.7926(2) 0.4531(4) 0.0133(9) Uani 1 1 d .
C7 C 0.7301(5) 0.6928(3) 0.4401(4) 0.0114(10) Uani 1 1 d .
N8 N 0.7280(4) 0.6262(2) 0.4419(3) 0.0112(9) Uani 1 1 d .
C9 C 0.5948(5) 0.5942(3) 0.4456(4) 0.0156(11) Uani 1 1 d .
H9A H 0.6022 0.5506 0.4867 0.019 Uiso 1 1 calc R
H9B H 0.5586 0.5839 0.3708 0.019 Uiso 1 1 calc R
C10 C 0.5001(6) 0.6434(3) 0.5011(5) 0.0189(12) Uani 1 1 d .
H10A H 0.4091 0.6233 0.4990 0.023 Uiso 1 1 calc R
H10B H 0.5313 0.6490 0.5784 0.023 Uiso 1 1 calc R
C11 C 0.4937(5) 0.7129(3) 0.4466(5) 0.0171(12) Uani 1 1 d .
H11A H 0.4473 0.7092 0.3735 0.021 Uiso 1 1 calc R
H11B H 0.4433 0.7454 0.4904 0.021 Uiso 1 1 calc R
N12 N 0.6322(4) 0.7378(2) 0.4369(3) 0.0125(9) Uani 1 1 d .
P1 P 0.68517(14) 0.82566(7) 0.43819(11) 0.0137(3) Uani 1 1 d .
N13 N 0.6503(5) 0.8481(2) 0.5603(4) 0.0167(10) Uani 1 1 d .
C14 C 0.5912(6) 0.9152(3) 0.5797(5) 0.0240(13) Uani 1 1 d .
H14A H 0.5760 0.9394 0.5103 0.036 Uiso 1 1 calc R
H14B H 0.6524 0.9420 0.6281 0.036 Uiso 1 1 calc R
H14C H 0.5057 0.9093 0.6136 0.036 Uiso 1 1 calc R
C15 C 0.6763(6) 0.8070(3) 0.6593(5) 0.0247(14) Uani 1 1 d .
H15A H 0.7310 0.7672 0.6425 0.037 Uiso 1 1 calc R
H15B H 0.5910 0.7915 0.6862 0.037 Uiso 1 1 calc R
H15C H 0.7242 0.8349 0.7151 0.037 Uiso 1 1 calc R
As2 As 0.79492(5) 1.01118(3) 0.23775(4) 0.01245(13) Uani 1 1 d .
Cl4 Cl 0.73200(14) 1.12097(7) 0.25943(11) 0.0186(3) Uani 1 1 d .
Cl5 Cl 0.84329(14) 0.99394(8) 0.41379(10) 0.0203(3) Uani 1 1 d .
Cl6 Cl 0.58750(13) 0.97063(7) 0.23280(11) 0.0189(3) Uani 1 1 d .
C1A C 0.7404(6) 0.3889(3) 0.2515(5) 0.0246(14) Uani 1 1 d .
H1A1 H 0.6861 0.4193 0.2958 0.030 Uiso 1 1 calc R
H1A2 H 0.8363 0.3983 0.2704 0.030 Uiso 1 1 calc R
Cl7 Cl 0.70328(17) 0.30051(8) 0.28082(12) 0.0291(4) Uani 1 1 d .
Cl8 Cl 0.70390(18) 0.40510(9) 0.11220(12) 0.0358(4) Uani 1 1 d .

loop_
_atom_site_aniso_label
_atom_site_aniso_U_11
_atom_site_aniso_U_22
_atom_site_aniso_U_33
_atom_site_aniso_U_23
_atom_site_aniso_U_13
_atom_site_aniso_U_12
As1 0.0090(3) 0.0106(3) 0.0123(3) -0.0005(2) 0.00042(19) -0.0003(2)
Cl1 0.0154(7) 0.0199(7) 0.0149(6) -0.0029(5) 0.0004(5) 0.0030(5)
Cl2 0.0134(6) 0.0157(7) 0.0174(6) -0.0023(5) 0.0007(5) -0.0034(5)
Cl3 0.0214(7) 0.0197(7) 0.0165(6) -0.0001(5) -0.0013(5) -0.0039(6)
C1 0.013(3) 0.012(3) 0.012(2) 0.001(2) 0.0010(19) 0.000(2)
N2 0.010(2) 0.013(2) 0.011(2) -0.0002(17) 0.0002(16) -0.0038(17)
C3 0.007(3) 0.016(3) 0.019(3) 0.001(2) 0.001(2) -0.004(2)
C4 0.016(3) 0.014(3) 0.025(3) -0.001(2) -0.003(2) -0.006(2)
C5 0.016(3) 0.012(3) 0.028(3) 0.003(2) 0.001(2) -0.005(2)
N6 0.013(2) 0.010(2) 0.017(2) 0.0009(18) 0.0017(17) -0.0047(18)
C7 0.013(3) 0.013(3) 0.008(2) 0.0008(19) 0.0024(19) 0.000(2)
N8 0.007(2) 0.015(2) 0.011(2) -0.0006(17) -0.0011(16) 0.0015(17)
C9 0.012(3) 0.016(3) 0.019(3) -0.001(2) -0.002(2) -0.001(2)
C10 0.010(3) 0.015(3) 0.032(3) 0.003(2) 0.002(2) -0.001(2)
C11 0.011(3) 0.019(3) 0.022(3) -0.004(2) 0.000(2) 0.000(2)
N12 0.010(2) 0.016(2) 0.011(2) 0.0006(18) -0.0004(17) -0.0004(18)
P1 0.0144(7) 0.0129(7) 0.0138(7) 0.0015(5) 0.0007(5) 0.0011(5)
N13 0.020(3) 0.010(2) 0.020(2) -0.0015(18) 0.0037(19) 0.0009(19)
C14 0.024(3) 0.018(3) 0.031(3) -0.008(3) 0.004(2) 0.001(3)
C15 0.033(4) 0.022(3) 0.019(3) 0.000(2) -0.002(3) -0.008(3)
As2 0.0126(3) 0.0127(3) 0.0121(3) 0.0001(2) 0.00045(19) 0.0007(2)
Cl4 0.0219(7) 0.0126(7) 0.0213(7) -0.0013(5) 0.0017(5) 0.0020(5)
Cl5 0.0248(7) 0.0234(8) 0.0121(6) 0.0024(5) -0.0029(5) 0.0013(6)
Cl6 0.0126(6) 0.0189(7) 0.0250(7) 0.0009(5) -0.0002(5) -0.0017(5)
C1A 0.025(3) 0.028(4) 0.020(3) 0.004(3) 0.001(2) 0.008(3)
Cl7 0.0435(10) 0.0209(8) 0.0224(8) 0.0002(6) -0.0028(7) 0.0022(7)
Cl8 0.0519(11) 0.0358(10) 0.0203(8) 0.0068(7) 0.0078(7) 0.0186(8)

loop_
_atom_type_symbol
_atom_type_description
_atom_type_scat_dispersion_real
_atom_type_scat_dispersion_imag
_atom_type_scat_source
C C 0.0033 0.0016 'International Tables Vol C Tables 4.2.6.8 and 6.1.1.4'
H H 0.0000 0.0000 'International Tables Vol C Tables 4.2.6.8 and 6.1.1.4'
N N 0.0061 0.0033 'International Tables Vol C Tables 4.2.6.8 and 6.1.1.4'
As As 0.0499 2.0058 'International Tables Vol C Tables 4.2.6.8 and 6.1.1.4'
Cl Cl 0.1484 0.1585 'International Tables Vol C Tables 4.2.6.8 and 6.1.1.4'
P P 0.1023 0.0942 'International Tables Vol C Tables 4.2.6.8 and 6.1.1.4'

loop_
_geom_angle_atom_site_label_1
_geom_angle_atom_site_label_2
_geom_angle_atom_site_label_3
_geom_angle
_geom_angle_site_symmetry_1
_geom_angle_site_symmetry_3
N8 As1 N2 82.24(18) . .
N8 As1 Cl1 89.21(12) . .
N2 As1 Cl1 91.77(12) . .
N8 As1 Cl3 84.37(12) . .
N2 As1 Cl3 83.48(12) . .
Cl1 As1 Cl3 172.47(5) . .
N8 As1 Cl2 89.92(13) . .
N2 As1 Cl2 171.94(13) . .
Cl1 As1 Cl2 89.95(5) . .
Cl3 As1 Cl2 93.97(4) . .
N8 As1 Cl2 173.95(13) . 3_766
N2 As1 Cl2 91.75(13) . 3_766
Cl1 As1 Cl2 90.32(4) . 3_766
Cl3 As1 Cl2 95.65(4) . 3_766
Cl2 As1 Cl2 96.11(4) . 3_766
As1 Cl2 As1 83.89(4) . 3_766
N2 C1 N6 131.1(5) . .
N2 C1 C7 116.5(5) . .
N6 C1 C7 112.3(5) . .
C1 N2 C3 116.5(4) . .
C1 N2 As1 110.8(3) . .
C3 N2 As1 129.4(3) . .
N2 C3 C4 109.3(4) . .
N2 C3 H3A 109.8 . .
C4 C3 H3A 109.8 . .
N2 C3 H3B 109.8 . .
C4 C3 H3B 109.8 . .
H3A C3 H3B 108.3 . .
C5 C4 C3 112.4(5) . .
C5 C4 H4A 109.1 . .
C3 C4 H4A 109.1 . .
C5 C4 H4B 109.1 . .
C3 C4 H4B 109.1 . .
H4A C4 H4B 107.8 . .
N6 C5 C4 107.9(4) . .
N6 C5 H5A 110.1 . .
C4 C5 H5A 110.1 . .
N6 C5 H5B 110.1 . .
C4 C5 H5B 110.1 . .
H5A C5 H5B 108.4 . .
C1 N6 C5 118.1(4) . .
C1 N6 P1 114.0(4) . .
C5 N6 P1 127.8(4) . .
N8 C7 N12 131.0(5) . .
N8 C7 C1 116.9(5) . .
N12 C7 C1 112.1(5) . .
C7 N8 C9 116.1(4) . .
C7 N8 As1 112.0(4) . .
C9 N8 As1 130.8(4) . .
N8 C9 C10 109.2(4) . .
N8 C9 H9A 109.8 . .
C10 C9 H9A 109.8 . .
N8 C9 H9B 109.8 . .
C10 C9 H9B 109.8 . .
H9A C9 H9B 108.3 . .
C11 C10 C9 112.0(5) . .
C11 C10 H10A 109.2 . .
C9 C10 H10A 109.2 . .
C11 C10 H10B 109.2 . .
C9 C10 H10B 109.2 . .
H10A C10 H10B 107.9 . .
N12 C11 C10 108.3(4) . .
N12 C11 H11A 110.0 . .
C10 C11 H11A 110.0 . .
N12 C11 H11B 110.0 . .
C10 C11 H11B 110.0 . .
H11A C11 H11B 108.4 . .
C7 N12 C11 118.5(5) . .
C7 N12 P1 114.8(4) . .
C11 N12 P1 126.1(4) . .
N13 P1 N12 100.8(2) . .
N13 P1 N6 104.6(2) . .
N12 P1 N6 86.0(2) . .
C14 N13 C15 114.1(5) . .
C14 N13 P1 120.2(4) . .
C15 N13 P1 125.7(4) . .
N13 C14 H14A 109.5 . .
N13 C14 H14B 109.5 . .
H14A C14 H14B 109.5 . .
N13 C14 H14C 109.5 . .
H14A C14 H14C 109.5 . .
H14B C14 H14C 109.5 . .
N13 C15 H15A 109.5 . .
N13 C15 H15B 109.5 . .
H15A C15 H15B 109.5 . .
N13 C15 H15C 109.5 . .
H15A C15 H15C 109.5 . .
H15B C15 H15C 109.5 . .
Cl6 As2 Cl5 97.06(6) . .
Cl6 As2 Cl4 94.37(5) . .
Cl5 As2 Cl4 94.31(5) . .
Cl6 As2 Cl2 96.14(5) . 4_575
Cl5 As2 Cl2 166.58(5) . 4_575
Cl4 As2 Cl2 87.04(5) . 4_575
Cl6 As2 Cl3 88.22(5) . 4_575
Cl5 As2 Cl3 93.48(5) . 4_575
Cl4 As2 Cl3 171.43(5) . 4_575
Cl2 As2 Cl3 84.55(4) 4_575 4_575
Cl6 As2 Cl1 173.74(5) . 2_755
Cl5 As2 Cl1 88.42(5) . 2_755
Cl4 As2 Cl1 88.22(5) . 2_755
Cl2 As2 Cl1 78.27(4) 4_575 2_755
Cl3 As2 Cl1 88.41(4) 4_575 2_755
Cl8 C1A Cl7 109.5(3) . .
Cl8 C1A H1A1 109.8 . .
Cl7 C1A H1A1 109.8 . .
Cl8 C1A H1A2 109.8 . .
Cl7 C1A H1A2 109.8 . .
H1A1 C1A H1A2 108.2 . .

loop_
_geom_bond_atom_site_label_1
_geom_bond_atom_site_label_2
_geom_bond_distance
_geom_bond_site_symmetry_2
As1 N8 1.982(4) .
As1 N2 2.012(4) .
As1 Cl1 2.3232(13) .
As1 Cl3 2.7130(14) .
As1 Cl2 2.7791(14) .
As1 Cl2 3.0548(14) 3_766
Cl2 As1 3.0548(14) 3_766
C1 N2 1.308(7) .
C1 N6 1.320(7) .
C1 C7 1.454(7) .
N2 C3 1.476(6) .
C3 C4 1.532(8) .
C3 H3A 0.9900 .
C3 H3B 0.9900 .
C4 C5 1.525(8) .
C4 H4A 0.9900 .
C4 H4B 0.9900 .
C5 N6 1.471(7) .
C5 H5A 0.9900 .
C5 H5B 0.9900 .
N6 P1 1.799(5) .
C7 N8 1.303(7) .
C7 N12 1.313(7) .
N8 C9 1.474(7) .
C9 C10 1.538(8) .
C9 H9A 0.9900 .
C9 H9B 0.9900 .
C10 C11 1.515(8) .
C10 H10A 0.9900 .
C10 H10B 0.9900 .
C11 N12 1.479(7) .
C11 H11A 0.9900 .
C11 H11B 0.9900 .
N12 P1 1.796(5) .
P1 N13 1.623(5) .
N13 C14 1.464(7) .
N13 C15 1.469(7) .
C14 H14A 0.9800 .
C14 H14B 0.9800 .
C14 H14C 0.9800 .
C15 H15A 0.9800 .
C15 H15B 0.9800 .
C15 H15C 0.9800 .
As2 Cl6 2.2173(14) .
As2 Cl5 2.2184(13) .
As2 Cl4 2.2552(14) .
As2 Cl2 2.9687(14) 4_575
As2 Cl3 3.0008(15) 4_575
As2 Cl1 3.1250(14) 2_755
C1A Cl8 1.761(6) .
C1A Cl7 1.806(7) .
C1A H1A1 0.9900 .
C1A H1A2 0.9900 .

loop_
_geom_hbond_atom_site_label_D
_geom_hbond_atom_site_label_H
_geom_hbond_atom_site_label_A
_geom_hbond_distance_DH
_geom_hbond_distance_HA
_geom_hbond_distance_DA
_geom_hbond_angle_DHA
_geom_hbond_site_symmetry_A
C1A H1A1 Cl2 0.99 2.82 3.387(6) 117.2 .
C9 H9A Cl2 0.99 2.65 3.379(6) 130.3 .
C5 H5A Cl5 0.99 2.94 3.504(6) 117.0 .
C1A H1A2 Cl3 0.99 2.86 3.794(6) 158.6 3_766
C3 H3B Cl2 0.99 2.85 3.611(6) 133.9 3_766

loop_
_geom_torsion_atom_site_label_1
_geom_torsion_atom_site_label_2
_geom_torsion_atom_site_label_3
_geom_torsion_atom_site_label_4
_geom_torsion
_geom_torsion_site_symmetry_1
_geom_torsion_site_symmetry_4
N8 As1 Cl2 As1 179.52(12) . 3_766
N2 As1 Cl2 As1 -167.3(9) . 3_766
Cl1 As1 Cl2 As1 90.31(4) . 3_766
Cl3 As1 Cl2 As1 -96.12(4) . 3_766
Cl2 As1 Cl2 As1 0.0 3_766 3_766
N6 C1 N2 C3 3.1(8) . .
C7 C1 N2 C3 -172.7(4) . .
N6 C1 N2 As1 164.8(5) . .
C7 C1 N2 As1 -11.0(5) . .
N8 As1 N2 C1 11.2(3) . .
Cl1 As1 N2 C1 100.2(3) . .
Cl3 As1 N2 C1 -73.9(3) . .
Cl2 As1 N2 C1 -2.0(11) . .
Cl2 As1 N2 C1 -169.4(3) 3_766 .
N8 As1 N2 C3 169.9(4) . .
Cl1 As1 N2 C3 -101.1(4) . .
Cl3 As1 N2 C3 84.8(4) . .
Cl2 As1 N2 C3 156.7(7) . .
Cl2 As1 N2 C3 -10.7(4) 3_766 .
C1 N2 C3 C4 25.0(6) . .
As1 N2 C3 C4 -132.7(4) . .
N2 C3 C4 C5 -53.4(6) . .
C3 C4 C5 N6 53.1(6) . .
N2 C1 N6 C5 -2.7(8) . .
C7 C1 N6 C5 173.1(4) . .
N2 C1 N6 P1 175.4(5) . .
C7 C1 N6 P1 -8.8(6) . .
C4 C5 N6 C1 -25.6(7) . .
C4 C5 N6 P1 156.6(4) . .
N2 C1 C7 N8 3.2(7) . .
N6 C1 C7 N8 -173.3(4) . .
N2 C1 C7 N12 -177.7(4) . .
N6 C1 C7 N12 5.8(6) . .
N12 C7 N8 C9 -2.9(8) . .
C1 C7 N8 C9 176.0(4) . .
N12 C7 N8 As1 -172.3(4) . .
C1 C7 N8 As1 6.6(5) . .
N2 As1 N8 C7 -9.6(3) . .
Cl1 As1 N8 C7 -101.5(3) . .
Cl3 As1 N8 C7 74.5(3) . .
Cl2 As1 N8 C7 168.5(3) . .
Cl2 As1 N8 C7 -16.0(14) 3_766 .
N2 As1 N8 C9 -177.1(4) . .
Cl1 As1 N8 C9 91.1(4) . .
Cl3 As1 N8 C9 -92.9(4) . .
Cl2 As1 N8 C9 1.1(4) . .
Cl2 As1 N8 C9 176.6(9) 3_766 .
C7 N8 C9 C10 -27.6(6) . .
As1 N8 C9 C10 139.4(4) . .
N8 C9 C10 C11 55.0(6) . .
C9 C10 C11 N12 -51.1(6) . .
N8 C7 N12 C11 6.4(8) . .
C1 C7 N12 C11 -172.5(4) . .
N8 C7 N12 P1 178.8(4) . .
C1 C7 N12 P1 -0.1(5) . .
C10 C11 N12 C7 21.7(6) . .
C10 C11 N12 P1 -149.8(4) . .
C7 N12 P1 N13 -107.9(4) . .
C11 N12 P1 N13 63.9(4) . .
C7 N12 P1 N6 -3.8(4) . .
C11 N12 P1 N6 168.0(4) . .
C1 N6 P1 N13 107.3(4) . .
C5 N6 P1 N13 -74.8(5) . .
C1 N6 P1 N12 7.2(4) . .
C5 N6 P1 N12 -175.0(5) . .
N12 P1 N13 C14 -139.2(4) . .
N6 P1 N13 C14 132.2(4) . .
N12 P1 N13 C15 42.7(5) . .
N6 P1 N13 C15 -45.9(5) . .
